data_2103085
loop_
_publ_author_name
'St\'ephanie Albert'
'S\'ebastien Pillet'
'Claude Lecomte'
'Annie Pradel'
'Michel Ribes'

_publ_section_title
;
 Disorder in Ag~7~GeSe~5~I, a superionic conductor:
 temperature-dependent anharmonic structural study
;
_journal_coeditor_code CK5029
_journal_issue 1
_journal_name_full 'Acta Crystallographica Section B'
_journal_page_first 1
_journal_page_last 11
_journal_paper_doi 10.1107/S0108768107059642
_journal_volume 64
_journal_year 2008
_chemical_formula_moiety 'Ag7 Ge Se5 I'
_chemical_formula_sum 'Ag7 Ge I Se5'
_chemical_formula_weight 1349.4
_chemical_name_systematic ?
_space_group_IT_number 216
_symmetry_cell_setting cubic
_symmetry_space_group_name_Hall 'F -4 2 3'
_symmetry_space_group_name_H-M 'F -4 3 m'
_cell_angle_alpha 90
_cell_angle_beta 90
_cell_angle_gamma 90
_cell_formula_units_Z 4
_cell_length_a 11.0256(4)
_cell_length_b 11.0256(4)
_cell_length_c 11.0256(4)
_cell_measurement_reflns_used 230
_cell_measurement_temperature 250
_cell_measurement_theta_max 32.34
_cell_measurement_theta_min 3.20
_cell_volume 1340.31(8)
_computing_cell_refinement 'CrysAlis RED (Oxford Diffraction, 2004)'
_computing_data_collection 'CrysAlis CCD (Oxford Diffraction, 2004)'
_computing_data_reduction 'SORTAV blessing (1997)'
_computing_molecular_graphics 'ORTEPIII (Farrugia, 1997)'
_computing_publication_material '(Jana2000; Petricek and Dusek, 2000)'
_computing_structure_refinement '(Jana2000; Petricek and Dusek, 2000)'
_diffrn_ambient_temperature 250
_diffrn_measured_fraction_theta_full 0.99
_diffrn_measurement_device_type Xcalibur-Saphire2
_diffrn_measurement_method 'omega scans'
_diffrn_radiation_monochromator graphite
_diffrn_radiation_source 'fine-focus sealed tube'
_diffrn_radiation_type 'Mo K\a'
_diffrn_radiation_wavelength 0.71073
_diffrn_reflns_av_R_equivalents 0.061
_diffrn_reflns_av_sigmaI/netI 0.0453
_diffrn_reflns_limit_h_max 16
_diffrn_reflns_limit_h_min 1
_diffrn_reflns_limit_k_max 11
_diffrn_reflns_limit_k_min 0
_diffrn_reflns_limit_l_max 9
_diffrn_reflns_limit_l_min -9
_diffrn_reflns_number 284
_diffrn_reflns_theta_full 32.34
_diffrn_reflns_theta_max 32.34
_diffrn_reflns_theta_min 3.20
_exptl_absorpt_coefficient_mu 28.3
_exptl_absorpt_correction_T_max 0.46
_exptl_absorpt_correction_T_min 0.21
_exptl_absorpt_correction_type numerical
_exptl_absorpt_process_details 'CrysAlis RED (Oxford Diffraction, 2004)'
_exptl_crystal_colour black
_exptl_crystal_density_diffrn 6.694
_exptl_crystal_density_meas 3.20
_exptl_crystal_density_method 32.38
_exptl_crystal_description block
_exptl_crystal_F_000 2336
_exptl_crystal_size_max 0.08
_exptl_crystal_size_mid 0.08
_exptl_crystal_size_min 0.04
_refine_diff_density_max 1.40
_refine_diff_density_min -1.04
_refine_ls_extinction_coef 0
_refine_ls_extinction_method none
_refine_ls_goodness_of_fit_ref 2.92
_refine_ls_number_parameters 37
_refine_ls_number_reflns 284
_refine_ls_R_factor_all 0.0686
_refine_ls_R_factor_gt 0.0578
_refine_ls_shift/su_max 0.0239
_refine_ls_shift/su_mean 0.0034
_refine_ls_structure_factor_coef Fsqd
_refine_ls_weighting_details w=1/\s^2^(I)
_refine_ls_weighting_scheme sigma
_refine_ls_wR_factor_gt 0.0807
_refine_ls_wR_factor_ref 0.0813
_reflns_number_gt 230
_reflns_number_total 3491
_reflns_threshold_expression I>2\s(I)
_cod_data_source_file ck5029.cif
_cod_data_source_block 250K
_cod_original_cell_volume 1340.3(8)
_cod_original_sg_symbol_Hall 'F -4;2;3'
_cod_original_formula_sum 'Ag7 Ge Se5 I'
_cod_database_code 2103085
_cod_database_fobs_code 2103085

loop_
_symmetry_equiv_pos_site_id
_symmetry_equiv_pos_as_xyz
1 x,y,z
2 y,-x,-z
3 x,-y,-z
4 z,x,y
5 -x,-y,z
6 -y,-x,z
7 x,-z,-y
8 -y,x,-z
9 -x,y,-z
10 -z,-x,y
11 y,x,z
12 -x,z,-y
13 z,-x,-y
14 -x,-z,y
15 -z,x,-y
16 x,z,y
17 -z,y,-x
18 y,z,x
19 z,-y,-x
20 -y,-z,x
21 -z,-y,x
22 -y,z,-x
23 z,y,x
24 y,-z,-x
25 x,1/2+y,1/2+z
26 y,1/2-x,1/2-z
27 x,1/2-y,1/2-z
28 z,1/2+x,1/2+y
29 -x,1/2-y,1/2+z
30 -y,1/2-x,1/2+z
31 x,1/2-z,1/2-y
32 -y,1/2+x,1/2-z
33 -x,1/2+y,1/2-z
34 -z,1/2-x,1/2+y
35 y,1/2+x,1/2+z
36 -x,1/2+z,1/2-y
37 z,1/2-x,1/2-y
38 -x,1/2-z,1/2+y
39 -z,1/2+x,1/2-y
40 x,1/2+z,1/2+y
41 -z,1/2+y,1/2-x
42 y,1/2+z,1/2+x
43 z,1/2-y,1/2-x
44 -y,1/2-z,1/2+x
45 -z,1/2-y,1/2+x
46 -y,1/2+z,1/2-x
47 z,1/2+y,1/2+x
48 y,1/2-z,1/2-x
49 1/2+x,y,1/2+z
50 1/2+y,-x,1/2-z
51 1/2+x,-y,1/2-z
52 1/2+z,x,1/2+y
53 1/2-x,-y,1/2+z
54 1/2-y,-x,1/2+z
55 1/2+x,-z,1/2-y
56 1/2-y,x,1/2-z
57 1/2-x,y,1/2-z
58 1/2-z,-x,1/2+y
59 1/2+y,x,1/2+z
60 1/2-x,z,1/2-y
61 1/2+z,-x,1/2-y
62 1/2-x,-z,1/2+y
63 1/2-z,x,1/2-y
64 1/2+x,z,1/2+y
65 1/2-z,y,1/2-x
66 1/2+y,z,1/2+x
67 1/2+z,-y,1/2-x
68 1/2-y,-z,1/2+x
69 1/2-z,-y,1/2+x
70 1/2-y,z,1/2-x
71 1/2+z,y,1/2+x
72 1/2+y,-z,1/2-x
73 1/2+x,1/2+y,z
74 1/2+y,1/2-x,-z
75 1/2+x,1/2-y,-z
76 1/2+z,1/2+x,y
77 1/2-x,1/2-y,z
78 1/2-y,1/2-x,z
79 1/2+x,1/2-z,-y
80 1/2-y,1/2+x,-z
81 1/2-x,1/2+y,-z
82 1/2-z,1/2-x,y
83 1/2+y,1/2+x,z
84 1/2-x,1/2+z,-y
85 1/2+z,1/2-x,-y
86 1/2-x,1/2-z,y
87 1/2-z,1/2+x,-y
88 1/2+x,1/2+z,y
89 1/2-z,1/2+y,-x
90 1/2+y,1/2+z,x
91 1/2+z,1/2-y,-x
92 1/2-y,1/2-z,x
93 1/2-z,1/2-y,x
94 1/2-y,1/2+z,-x
95 1/2+z,1/2+y,x
96 1/2+y,1/2-z,-x

loop_
_atom_site_type_symbol
_atom_site_label
_atom_site_fract_x
_atom_site_fract_y
_atom_site_fract_z
_atom_site_U_iso_or_equiv
_atom_site_adp_type
_atom_site_calc_flag
_atom_site_occupancy
I I 0 0 0 0.104(3) Uani d 1
Se Se1 0.2280(10) 0.2280(10) 0.2280(10) 0.030(4) Uani d 0.25
Se Se2 0.6243(3) 0.6243(3) 0.6243(3) 0.0211(4) Uani d 1
Ge Ge 0.5 0.5 0.5 0.0142(10) Uani d 1
Ag Ag1 0.2377(9) 0.2377(9) 0.0367(13) 0.027(4) Uani d 0.222(16)
Ag Ag2 0.166(2) 0.166(2) 0.0038(15) 0.146(8) Uani d 0.361(16)

loop_
_atom_site_aniso_label
_atom_site_aniso_U_11
_atom_site_aniso_U_22
_atom_site_aniso_U_33
_atom_site_aniso_U_12
_atom_site_aniso_U_13
_atom_site_aniso_U_23
_atom_site_aniso_type_symbol
I 0.104(5) 0.104(5) 0.104(5) 0 0 0 I
Se1 0.030(7) 0.030(7) 0.030(7) 0.003(4) 0.003(4) 0.003(4) Se
Se2 0.0211(8) 0.0211(8) 0.0211(8) -0.0032(10) -0.0032(10) -0.0032(10) Se
Ge 0.0142(18) 0.0142(18) 0.0142(18) 0 0 0 Ge
Ag1 0.024(8) 0.024(8) 0.035(4) -0.017(9) 0.002(2) 0.002(2) Ag
Ag2 0.164(15) 0.164(15) 0.112(9) 0.012(16) 0.039(10) 0.039(10) Ag

loop_
_atom_type_symbol
_atom_type_scat_dispersion_real
_atom_type_scat_dispersion_imag
_atom_type_scat_source
Ge 0.155 1.800 'International Tables Vol C Tables  4.2.6.8 and 6.1.1.4'
Se -0.093 2.226 'International Tables Vol C Tables  4.2.6.8 and 6.1.1.4'
Ag -0.897 1.102 'International Tables Vol C Tables  4.2.6.8 and 6.1.1.4'
I -0.474 1.812 'International Tables Vol C Tables  4.2.6.8 and 6.1.1.4'

loop_
_geom_bond_atom_site_label_1
_geom_bond_atom_site_label_2
_geom_bond_site_symmetry_2
_geom_bond_distance
_geom_bond_publ_flag
I Ag1 . 3.732(12) yes
I Ag1 2_555 3.732(12) yes
I Ag1 4_555 3.732(12) yes
I Ag1 5_555 3.732(12) yes
I Ag1 7_555 3.732(12) yes
I Ag1 8_555 3.732(12) yes
I Ag1 10_555 3.732(12) yes
I Ag1 12_555 3.732(12) yes
I Ag1 13_555 3.732(12) yes
I Ag1 14_555 3.732(12) yes
I Ag1 15_555 3.732(12) yes
I Ag1 16_555 3.732(12) yes
I Ag2 . 2.58(3) yes
I Ag2 2_555 2.58(3) yes
I Ag2 4_555 2.58(3) yes
I Ag2 5_555 2.58(3) yes
I Ag2 7_555 2.58(3) yes
I Ag2 8_555 2.58(3) yes
I Ag2 10_555 2.58(3) yes
I Ag2 12_555 2.58(3) yes
I Ag2 13_555 2.58(3) yes
I Ag2 14_555 2.58(3) yes
I Ag2 15_555 2.58(3) yes
I Ag2 16_555 2.58(3) yes
Se1 Se1 26_555 0.684(14) yes
Se1 Se1 77_555 0.684(14) yes
Se1 Se1 56_555 0.684(14) yes
Se1 Ag1 . 2.117(17) yes
Se1 Ag1 26_555 2.624(17) yes
Se1 Ag1 4_555 2.117(17) yes
Se1 Ag1 77_555 2.177(17) yes
Se1 Ag1 31_555 2.624(17) yes
Se1 Ag1 56_555 2.624(17) yes
Se1 Ag1 82_555 2.624(17) yes
Se1 Ag1 60_555 2.177(17) yes
Se1 Ag1 37_555 2.177(17) yes
Se1 Ag1 86_555 2.624(17) yes
Se1 Ag1 63_555 2.624(17) yes
Se1 Ag1 16_555 2.117(17) yes
Se1 Ag2 . 2.66(2) yes
Se1 Ag2 26_555 3.26(2) yes
Se1 Ag2 4_555 2.66(2) yes
Se1 Ag2 77_555 2.98(2) yes
Se1 Ag2 31_555 3.26(2) yes
Se1 Ag2 56_555 3.26(2) yes
Se1 Ag2 82_555 3.26(2) yes
Se1 Ag2 60_555 2.98(2) yes
Se1 Ag2 37_555 2.98(2) yes
Se1 Ag2 86_555 3.26(2) yes
Se1 Ag2 63_555 3.26(2) yes
Se1 Ag2 16_555 2.66(2) yes
Se2 Se2 2_566 3.876(5) yes
Se2 Se2 26_566 3.920(5) yes
Se2 Se2 5_665 3.876(5) yes
Se2 Se2 77_665 3.920(5) yes
Se2 Se2 8_656 3.876(5) yes
Se2 Se2 56_656 3.920(5) yes
Se2 Ge . 2.374(4) yes
Se2 Ag1 50_565 2.650(13) yes
Se2 Ag1 79_556 2.650(13) yes
Se2 Ag1 32_655 2.650(13) yes
Se2 Ag1 58_565 2.650(13) yes
Se2 Ag1 38_655 2.650(13) yes
Se2 Ag1 87_556 2.650(13) yes
Se2 Ag2 50_565 2.75(2) yes
Se2 Ag2 79_556 2.75(2) yes
Se2 Ag2 32_655 2.75(2) yes
Se2 Ag2 58_565 2.75(2) yes
Se2 Ag2 38_655 2.75(2) yes
Se2 Ag2 87_556 2.75(2) yes
Ge Ag1 25_555 3.923(12) yes
Ge Ag1 49_555 3.923(12) yes
Ge Ag1 26_555 3.923(12) yes
Ge Ag1 50_565 3.923(12) yes
Ge Ag1 52_555 3.923(12) yes
Ge Ag1 76_555 3.923(12) yes
Ge Ag1 29_655 3.923(12) yes
Ge Ag1 53_565 3.923(12) yes
Ge Ag1 31_555 3.923(12) yes
Ge Ag1 79_556 3.923(12) yes
Ge Ag1 32_655 3.923(12) yes
Ge Ag1 56_555 3.923(12) yes
Ge Ag1 58_565 3.923(12) yes
Ge Ag1 82_555 3.923(12) yes
Ge Ag1 36_655 3.923(12) yes
Ge Ag1 84_556 3.923(12) yes
Ge Ag1 61_565 3.923(12) yes
Ge Ag1 85_556 3.923(12) yes
Ge Ag1 38_655 3.923(12) yes
Ge Ag1 86_555 3.923(12) yes
Ge Ag1 63_555 3.923(12) yes
Ge Ag1 87_556 3.923(12) yes
Ge Ag1 40_555 3.923(12) yes
Ge Ag1 88_555 3.923(12) yes
Ag1 Ag1 4_555 3.140(18) yes
Ag1 Ag1 77_555 0.377(16) yes
Ag1 Ag1 31_555 3.516(18) yes
Ag1 Ag1 82_555 3.344(18) yes
Ag1 Ag1 60_555 3.344(18) yes
Ag1 Ag1 37_555 3.344(18) yes
Ag1 Ag1 86_555 3.344(18) yes
Ag1 Ag1 63_555 3.516(18) yes
Ag1 Ag1 16_555 3.140(18) yes
Ag1 Ag2 . 1.19(3) yes
Ag1 Ag2 4_555 3.05(2) yes
Ag1 Ag2 77_555 1.55(3) yes
Ag1 Ag2 7_555 3.56(2) yes
Ag1 Ag2 82_555 3.36(2) yes
Ag1 Ag2 84_555 3.83(2) yes
Ag1 Ag2 85_555 3.83(2) yes
Ag1 Ag2 86_555 3.36(2) yes
Ag1 Ag2 15_555 3.56(2) yes
Ag1 Ag2 16_555 3.05(2) yes
Ag2 Ag2 2_555 3.65(4) yes
Ag2 Ag2 4_555 2.52(3) yes
Ag2 Ag2 77_555 2.64(4) yes
Ag2 Ag2 7_555 2.63(3) yes
Ag2 Ag2 8_555 3.65(4) yes
Ag2 Ag2 15_555 2.63(3) yes
Ag2 Ag2 16_555 2.52(3) yes
